data_7716345
loop_
_publ_author_name
'Robb, Matthew G.'
'Chong, Shen V.'
'Brooker, Sally'

_publ_section_title
;
 Iron(II) spin crossover complexes of tetradentate Schiff-bases: tuning
 <i>T</i><sub>1/2</sub> by choice of formyl-heterocycle component.
;
_journal_issue 26
_journal_name_full 'Dalton transactions (Cambridge, England : 2003)'
_journal_page_first 10974
_journal_page_last 10981
_journal_paper_doi 10.1039/d4dt00884g
_journal_volume 53
_journal_year 2024
_chemical_formula_moiety 'C17 H14 Br2 Fe N6 S2'
_chemical_formula_sum 'C17 H14 Br2 Fe N6 S2'
_chemical_formula_weight 582.13
_chemical_name_common '[Fe(II) (LBrpyridine) (NCS)2]'
_chemical_name_systematic 'iron(II) thiocyanate complex of tetradentate Schiff base ligand'
_space_group_crystal_system triclinic
_space_group_IT_number 2
_space_group_name_Hall '-P 1'
_space_group_name_H-M_alt 'P -1'
_atom_sites_solution_hydrogens geom
_atom_sites_solution_primary dual
_audit_creation_date 2024-03-10
_audit_creation_method
;
Olex2 1.5
(compiled 2024.02.16 svn.r378c4104 for OlexSys, GUI svn.r6928)
;
_audit_update_record
;
2024-03-21 deposited with the CCDC.	2024-06-05 downloaded from the CCDC.
;
_cell_angle_alpha 72.401(4)
_cell_angle_beta 88.978(4)
_cell_angle_gamma 85.259(4)
_cell_formula_units_Z 2
_cell_length_a 8.3520(4)
_cell_length_b 11.5772(5)
_cell_length_c 11.6323(4)
_cell_measurement_reflns_used 7242
_cell_measurement_temperature 99.9(3)
_cell_measurement_theta_max 74.3560
_cell_measurement_theta_min 3.9060
_cell_volume 1068.42(8)
_computing_cell_refinement 'CrysAlisPro 1.171.40.67a (Rigaku OD, 2019)'
_computing_data_collection 'CrysAlisPro 1.171.40.67a (Rigaku OD, 2019)'
_computing_data_reduction 'CrysAlisPro 1.171.40.67a (Rigaku OD, 2019)'
_computing_molecular_graphics 'Olex2 1.5 (Dolomanov et al., 2009)'
_computing_publication_material 'Olex2 1.5 (Dolomanov et al., 2009)'
_computing_structure_refinement 'SHELXL 2016/6 (Sheldrick, 2015)'
_computing_structure_solution 'SHELXT 2014/5 (Sheldrick, 2014)'
_diffrn_ambient_environment N~2~
_diffrn_ambient_temperature 99.9(3)
_diffrn_detector 'CCD plate'
_diffrn_detector_area_resol_mean 5.1725
_diffrn_detector_type Atlas
_diffrn_measured_fraction_theta_full 0.999
_diffrn_measured_fraction_theta_max 0.973
_diffrn_measurement_details
;
List of Runs (angles in degrees, time in seconds):

  # Type    Start    End  Width  t~exp~   \w     \q     \k     \f   Frames
#--------------------------------------------------------------------------
  1  \w   -115.00 -14.00   1.00    1.00    --  -41.79 -57.00  30.00  101
  2  \w   -116.00 -17.00   1.00    1.00    --  -41.79 -38.00 120.00   99
  3  \w    -21.00  74.00   1.00    1.00    --   41.79 -77.00-120.00   95
  4  \w      8.00  42.00   1.00    1.00    --   41.79  81.00  14.49   34
  5  \w      8.00  42.00   1.00    1.00    --   41.79  82.00 130.91   34
  6  \w     26.00 107.00   1.00    1.67    --  108.46 -95.00  60.00   81
  7  \w     37.00 112.00   1.00    1.67    --  108.46-125.00 -90.00   75
  8  \w     32.00 141.00   1.00    1.67    --  108.46 -77.00  60.00  109
  9  \w    103.00 178.00   1.00    1.67    --  108.46  77.00-120.00   75
 10  \w    103.00 178.00   1.00    1.67    --  108.46  77.00 -90.00   75
 11  \w     37.00 112.00   1.00    1.67    --  108.46-125.00  60.00   75
 12  \w     32.00 137.00   1.00    1.67    --  108.46 -30.00  90.00  105
 13  \w     35.00 134.00   1.00    1.67    --  108.46 -45.00-150.00   99
 14  \w     26.00 107.00   1.00    1.67    --  108.46 -95.00-120.00   81
 15  \w     26.00 107.00   1.00    1.67    --  108.46 -95.00 -30.00   81
 16  \w     27.00 161.00   1.00    1.67    --  108.46 -15.00 -90.00  134
 17  \w    -83.00  38.00   1.00    1.00    --  -41.79  19.00 150.00  121
 18  \w      8.00  34.00   1.00    1.00    --   41.79  83.00-144.12   26
 19  \w      9.00  42.00   1.00    1.00    --   41.79  79.00 -70.97   33
 20  \w     17.00 116.00   1.00    1.00    --   41.79  38.00   0.00   99
 21  \w     58.00 129.00   1.00    1.00    --   41.79-178.00 120.00   71
 22  \w     80.00 178.00   1.00    1.67    --  108.46  30.00   0.00   98
 23  \w     83.00 178.00   1.00    1.67    --  108.46  45.00 120.00   95
 24  \w     80.00 178.00   1.00    1.67    --  108.46  30.00  90.00   98
 25  \w     79.00 178.00   1.00    1.67    --  108.46  61.00-150.00   99
 26  \w     79.00 178.00   1.00    1.67    --  108.46  61.00  30.00   99
 27  \w     79.00 178.00   1.00    1.67    --  108.46  61.00 -90.00   99
 28  \w     79.00 152.00   1.00    1.67    --  108.46  61.00 -60.00   73
 29  \w     56.00 178.00   1.00    1.67    --  108.46  15.00-150.00  122
;
_diffrn_measurement_device 'four-circle diffractometer'
_diffrn_measurement_device_type 'SuperNova, Dual, Cu at home/near, Atlas'
_diffrn_measurement_method '\w scans'
_diffrn_orient_matrix_type 'CrysAlisPro convention (1999,Acta A55,543-557)'
_diffrn_orient_matrix_UB_11 -0.0385758000
_diffrn_orient_matrix_UB_12 0.1364809000
_diffrn_orient_matrix_UB_13 -0.0162860000
_diffrn_orient_matrix_UB_21 0.1767112000
_diffrn_orient_matrix_UB_22 0.0227408000
_diffrn_orient_matrix_UB_23 -0.0322922000
_diffrn_orient_matrix_UB_31 -0.0392953000
_diffrn_orient_matrix_UB_32 0.0217601000
_diffrn_orient_matrix_UB_33 -0.1341554000
_diffrn_radiation_monochromator mirror
_diffrn_radiation_probe x-ray
_diffrn_radiation_type 'Cu K\a'
_diffrn_radiation_wavelength 1.54184
_diffrn_reflns_av_R_equivalents 0.0855
_diffrn_reflns_av_unetI/netI 0.0571
_diffrn_reflns_Laue_measured_fraction_full 0.999
_diffrn_reflns_Laue_measured_fraction_max 0.973
_diffrn_reflns_limit_h_max 10
_diffrn_reflns_limit_h_min -10
_diffrn_reflns_limit_k_max 14
_diffrn_reflns_limit_k_min -14
_diffrn_reflns_limit_l_max 12
_diffrn_reflns_limit_l_min -14
_diffrn_reflns_number 16171
_diffrn_reflns_point_group_measured_fraction_full 0.999
_diffrn_reflns_point_group_measured_fraction_max 0.973
_diffrn_reflns_theta_full 67.684
_diffrn_reflns_theta_max 75.079
_diffrn_reflns_theta_min 3.987
_diffrn_source 'micro-focus sealed X-ray tube'
_diffrn_source_type 'SuperNova (Cu) X-ray Source'
_exptl_absorpt_coefficient_mu 12.002
_exptl_absorpt_correction_T_max 1.000
_exptl_absorpt_correction_T_min 0.370
_exptl_absorpt_correction_type gaussian
_exptl_absorpt_process_details
;
CrysAlisPro 1.171.40.67a (Rigaku Oxford Diffraction, 2019)
Numerical absorption correction based on gaussian integration over
			a multifaceted crystal model
Empirical absorption correction using spherical harmonics,
 implemented in SCALE3 ABSPACK scaling algorithm.
;
_exptl_crystal_colour 'clear dark orange'
_exptl_crystal_colour_lustre clear
_exptl_crystal_colour_modifier dark
_exptl_crystal_colour_primary orange
_exptl_crystal_density_diffrn 1.810
_exptl_crystal_description plate
_exptl_crystal_F_000 572
_exptl_crystal_preparation 'Magnetic properties'
_exptl_crystal_recrystallization_method
'Re-crystallisation from solvent: Crystallised from methanol reaction solution on standing'
_exptl_crystal_size_max 0.354
_exptl_crystal_size_mid 0.12
_exptl_crystal_size_min 0.069
_refine_diff_density_max 2.588
_refine_diff_density_min -1.064
_refine_diff_density_rms 0.236
_refine_ls_extinction_method none
_refine_ls_goodness_of_fit_ref 1.043
_refine_ls_hydrogen_treatment constr
_refine_ls_matrix_type full
_refine_ls_number_parameters 253
_refine_ls_number_reflns 4300
_refine_ls_number_restraints 0
_refine_ls_restrained_S_all 1.043
_refine_ls_R_factor_all 0.0780
_refine_ls_R_factor_gt 0.0671
_refine_ls_shift/su_max 0.000
_refine_ls_shift/su_mean 0.000
_refine_ls_structure_factor_coef Fsqd
_refine_ls_weighting_details 'w=1/[\s^2^(Fo^2^)+(0.1343P)^2^+1.6255P] where P=(Fo^2^+2Fc^2^)/3'
_refine_ls_weighting_scheme calc
_refine_ls_wR_factor_gt 0.1822
_refine_ls_wR_factor_ref 0.1980
_reflns_Friedel_coverage 0.000
_reflns_number_gt 3572
_reflns_number_total 4300
_reflns_threshold_expression 'I > 2\s(I)'
_cod_data_source_file d4dt00884g2.cif
_cod_data_source_block mgr464_2_auto
_cod_depositor_comments 'Adding full bibliography for 7716343--7716348.cif.'
_cod_database_code 7716345
_shelx_shelxl_version_number 2016/6
_chemical_oxdiff_formula CHNBrFeS
_chemical_oxdiff_usercomment M1017
_shelx_space_group_comment
;
The symmetry employed for this shelxl refinement is uniquely defined
by the following loop, which should always be used as a source of
symmetry information in preference to the above space-group names.
They are only intended as comments.
;
_shelx_estimated_absorpt_t_max 0.491
_shelx_estimated_absorpt_t_min 0.101
_olex2_refinement_description
;
1. Fixed Uiso
 At 1.2 times of:
  All C(H) groups, All C(H,H) groups
2.a Secondary CH2 refined with riding coordinates:
 C7(H7A,H7B), C9(H9A,H9B), C8(H8A,H8B)
2.b Aromatic/amide H refined with riding coordinates:
 C15(H15), C1(H1), C6(H6), C3(H3), C10(H10), C4(H4), C13(H13), C12(H12)
;
_olex2_submission_special_instructions 'No special instructions were received'
_oxdiff_exptl_absorpt_empirical_details
;
Empirical correction (ABSPACK) includes:
- Absorption correction using spherical harmonics
- Frame scaling
;
_oxdiff_exptl_absorpt_empirical_full_max 3.478
_oxdiff_exptl_absorpt_empirical_full_min 0.428

loop_
_space_group_symop_operation_xyz
'x, y, z'
'-x, -y, -z'

loop_
_atom_site_label
_atom_site_type_symbol
_atom_site_fract_x
_atom_site_fract_y
_atom_site_fract_z
_atom_site_U_iso_or_equiv
_atom_site_adp_type
_atom_site_occupancy
_atom_site_site_symmetry_order
_atom_site_calc_flag
_atom_site_refinement_flags_posn
_atom_site_refinement_flags_adp
_atom_site_refinement_flags_occupancy
_atom_site_disorder_assembly
_atom_site_disorder_group
Br1 Br 0.96055(8) 0.24679(6) 0.70577(5) 0.0299(2) Uani 1 1 d . . . . .
Br2 Br 0.28497(8) 0.43220(6) 0.55135(6) 0.0328(2) Uani 1 1 d . . . . .
Fe1 Fe 0.71732(11) 0.23396(8) 0.23585(8) 0.0212(3) Uani 1 1 d . . . . .
S1 S 0.41739(19) -0.10444(14) 0.30443(15) 0.0297(4) Uani 1 1 d . . . . .
S2 S 0.9087(2) 0.62423(14) 0.08735(16) 0.0327(4) Uani 1 1 d . . . . .
N5 N 0.6086(7) 0.0855(5) 0.2963(5) 0.0262(11) Uani 1 1 d . . . . .
N1 N 0.8723(6) 0.1963(4) 0.3795(4) 0.0211(10) Uani 1 1 d . . . . .
N4 N 0.5154(6) 0.3209(4) 0.2853(5) 0.0226(10) Uani 1 1 d . . . . .
N2 N 0.8929(6) 0.1431(5) 0.1793(4) 0.0244(10) Uani 1 1 d . . . . .
N3 N 0.5953(6) 0.2739(5) 0.0870(5) 0.0272(11) Uani 1 1 d . . . . .
N6 N 0.8094(6) 0.3885(5) 0.1768(5) 0.0260(11) Uani 1 1 d . . . . .
C16 C 0.5287(7) 0.0073(6) 0.3002(5) 0.0254(12) Uani 1 1 d . . . . .
C15 C 0.4719(7) 0.3404(5) 0.3883(6) 0.0252(12) Uani 1 1 d . . . . .
H15 H 0.540688 0.309998 0.454521 0.030 Uiso 1 1 calc R U . . .
C1 C 0.8627(8) 0.2274(5) 0.4802(5) 0.0241(12) Uani 1 1 d . . . . .
H1 H 0.768195 0.268104 0.496102 0.029 Uiso 1 1 calc R U . . .
C2 C 0.9898(7) 0.2013(5) 0.5638(5) 0.0244(12) Uani 1 1 d . . . . .
C14 C 0.3281(7) 0.4043(5) 0.4019(6) 0.0246(12) Uani 1 1 d . . . . .
C5 C 1.0141(7) 0.1385(5) 0.3589(5) 0.0237(12) Uani 1 1 d . . . . .
C6 C 1.0157(7) 0.1072(5) 0.2476(6) 0.0250(12) Uani 1 1 d . . . . .
H6 H 1.103087 0.062526 0.226849 0.030 Uiso 1 1 calc R U . . .
C3 C 1.1336(8) 0.1442(6) 0.5413(6) 0.0264(12) Uani 1 1 d . . . . .
H3 H 1.219478 0.127250 0.595235 0.032 Uiso 1 1 calc R U . . .
C17 C 0.8502(7) 0.4864(6) 0.1414(5) 0.0234(12) Uani 1 1 d . . . . .
C10 C 0.4591(8) 0.3327(6) 0.0846(6) 0.0333(14) Uani 1 1 d . . . . .
H10 H 0.394894 0.356063 0.015650 0.040 Uiso 1 1 calc R U . . .
C4 C 1.1450(8) 0.1134(6) 0.4363(6) 0.0293(13) Uani 1 1 d . . . . .
H4 H 1.240116 0.075795 0.417282 0.035 Uiso 1 1 calc R U . . .
C13 C 0.2177(8) 0.4425(6) 0.3079(7) 0.0348(15) Uani 1 1 d . . . . .
H13 H 0.118650 0.481974 0.316481 0.042 Uiso 1 1 calc R U . . .
C7 C 0.8931(8) 0.1041(6) 0.0689(6) 0.0285(13) Uani 1 1 d . . . . .
H7A H 0.936731 0.020039 0.089095 0.034 Uiso 1 1 calc R U . . .
H7B H 0.963722 0.152780 0.010165 0.034 Uiso 1 1 calc R U . . .
C11 C 0.4077(8) 0.3621(6) 0.1920(6) 0.0317(14) Uani 1 1 d . . . . .
C9 C 0.6530(9) 0.2449(7) -0.0216(6) 0.0339(15) Uani 1 1 d . . . . .
H9A H 0.731006 0.300915 -0.061961 0.041 Uiso 1 1 calc R U . . .
H9B H 0.563802 0.253753 -0.076678 0.041 Uiso 1 1 calc R U . . .
C8 C 0.7301(9) 0.1150(6) 0.0123(6) 0.0328(14) Uani 1 1 d . . . . .
H8A H 0.661024 0.061641 0.068363 0.039 Uiso 1 1 calc R U . . .
H8B H 0.740050 0.088904 -0.059433 0.039 Uiso 1 1 calc R U . . .
C12 C 0.2599(9) 0.4200(7) 0.2016(7) 0.0383(16) Uani 1 1 d . . . . .
H12 H 0.188864 0.443794 0.136486 0.046 Uiso 1 1 calc R U . . .

loop_
_atom_site_aniso_label
_atom_site_aniso_U_11
_atom_site_aniso_U_22
_atom_site_aniso_U_33
_atom_site_aniso_U_23
_atom_site_aniso_U_13
_atom_site_aniso_U_12
Br1 0.0358(4) 0.0386(4) 0.0166(3) -0.0113(3) -0.0071(3) 0.0031(3)
Br2 0.0295(4) 0.0401(4) 0.0328(4) -0.0185(3) -0.0032(3) 0.0040(3)
Fe1 0.0232(5) 0.0257(5) 0.0142(5) -0.0065(4) -0.0067(4) 0.0045(4)
S1 0.0317(8) 0.0308(7) 0.0268(8) -0.0089(6) -0.0054(6) -0.0020(6)
S2 0.0386(9) 0.0261(7) 0.0322(8) -0.0071(6) -0.0191(7) 0.0025(6)
N5 0.032(3) 0.031(3) 0.015(2) -0.006(2) -0.009(2) 0.001(2)
N1 0.022(2) 0.021(2) 0.018(2) -0.0035(18) -0.0068(19) 0.0061(17)
N4 0.021(2) 0.024(2) 0.021(2) -0.0045(19) -0.008(2) 0.0041(18)
N2 0.034(3) 0.026(2) 0.014(2) -0.0081(19) -0.003(2) 0.002(2)
N3 0.027(3) 0.036(3) 0.019(2) -0.010(2) -0.005(2) 0.002(2)
N6 0.026(3) 0.029(3) 0.021(2) -0.005(2) -0.006(2) 0.003(2)
C16 0.026(3) 0.034(3) 0.014(3) -0.006(2) -0.005(2) 0.007(2)
C15 0.023(3) 0.029(3) 0.025(3) -0.012(2) -0.010(2) 0.007(2)
C1 0.027(3) 0.026(3) 0.020(3) -0.009(2) -0.007(2) 0.000(2)
C2 0.029(3) 0.027(3) 0.017(3) -0.007(2) -0.004(2) 0.003(2)
C14 0.020(3) 0.028(3) 0.027(3) -0.011(2) -0.004(2) 0.003(2)
C5 0.026(3) 0.027(3) 0.018(3) -0.008(2) -0.007(2) 0.003(2)
C6 0.025(3) 0.027(3) 0.025(3) -0.014(2) -0.003(2) 0.007(2)
C3 0.027(3) 0.029(3) 0.023(3) -0.010(2) -0.010(2) 0.007(2)
C17 0.024(3) 0.033(3) 0.014(3) -0.012(2) -0.010(2) 0.011(2)
C10 0.033(3) 0.042(4) 0.024(3) -0.010(3) -0.012(3) 0.005(3)
C4 0.028(3) 0.032(3) 0.029(3) -0.015(3) -0.009(3) 0.012(2)
C13 0.028(3) 0.034(3) 0.041(4) -0.014(3) -0.011(3) 0.012(3)
C7 0.040(4) 0.031(3) 0.017(3) -0.012(2) -0.003(3) 0.002(3)
C11 0.032(3) 0.033(3) 0.027(3) -0.006(3) -0.009(3) 0.006(3)
C9 0.039(4) 0.046(4) 0.017(3) -0.011(3) -0.010(3) 0.006(3)
C8 0.041(4) 0.044(4) 0.017(3) -0.015(3) -0.008(3) -0.004(3)
C12 0.032(4) 0.046(4) 0.035(4) -0.011(3) -0.016(3) 0.010(3)

loop_
_atom_type_symbol
_atom_type_description
_atom_type_scat_dispersion_real
_atom_type_scat_dispersion_imag
_atom_type_scat_source
C C 0.0181 0.0091 'International Tables Vol C Tables 4.2.6.8 and 6.1.1.4'
H H 0.0000 0.0000 'International Tables Vol C Tables 4.2.6.8 and 6.1.1.4'
Br Br -0.6763 1.2805 'International Tables Vol C Tables 4.2.6.8 and 6.1.1.4'
Fe Fe -1.1336 3.1974 'International Tables Vol C Tables 4.2.6.8 and 6.1.1.4'
N N 0.0311 0.0180 'International Tables Vol C Tables 4.2.6.8 and 6.1.1.4'
S S 0.3331 0.5567 'International Tables Vol C Tables 4.2.6.8 and 6.1.1.4'

loop_
_exptl_crystal_face_index_h
_exptl_crystal_face_index_k
_exptl_crystal_face_index_l
_exptl_crystal_face_perp_dist
5 -1 0 0.1859
-5 0 0 0.1667
0 1 7 0.0334
0 -1 -7 0.0255
0 -4 4 0.0302
-1 -5 -7 0.0661
0 6 -3 0.0346
1 6 5 0.0384

loop_
_geom_angle_atom_site_label_1
_geom_angle_atom_site_label_2
_geom_angle_atom_site_label_3
_geom_angle
_geom_angle_site_symmetry_1
_geom_angle_site_symmetry_3
_geom_angle_publ_flag
N5 Fe1 N1 95.4(2) . . ?
N5 Fe1 N4 86.4(2) . . ?
N5 Fe1 N2 89.5(2) . . ?
N1 Fe1 N4 105.1(2) . . ?
N2 Fe1 N1 80.3(2) . . ?
N2 Fe1 N4 173.5(2) . . ?
N3 Fe1 N5 89.4(2) . . ?
N3 Fe1 N1 172.6(2) . . ?
N3 Fe1 N4 80.8(2) . . ?
N3 Fe1 N2 94.1(2) . . ?
N6 Fe1 N5 175.5(2) . . ?
N6 Fe1 N1 86.6(2) . . ?
N6 Fe1 N4 89.2(2) . . ?
N6 Fe1 N2 94.8(2) . . ?
N6 Fe1 N3 89.0(2) . . ?
C16 N5 Fe1 161.3(5) . . ?
C1 N1 Fe1 131.2(4) . . ?
C1 N1 C5 116.8(5) . . ?
C5 N1 Fe1 111.7(4) . . ?
C15 N4 Fe1 132.3(4) . . ?
C15 N4 C11 116.6(5) . . ?
C11 N4 Fe1 111.0(4) . . ?
C6 N2 Fe1 116.8(4) . . ?
C6 N2 C7 116.4(5) . . ?
C7 N2 Fe1 126.7(4) . . ?
C10 N3 Fe1 116.4(5) . . ?
C10 N3 C9 119.3(6) . . ?
C9 N3 Fe1 124.2(4) . . ?
C17 N6 Fe1 173.5(5) . . ?
N5 C16 S1 179.1(6) . . ?
N4 C15 H15 118.6 . . ?
N4 C15 C14 122.9(6) . . ?
C14 C15 H15 118.6 . . ?
N1 C1 H1 118.8 . . ?
N1 C1 C2 122.5(6) . . ?
C2 C1 H1 118.8 . . ?
C1 C2 Br1 118.7(4) . . ?
C3 C2 Br1 121.1(5) . . ?
C3 C2 C1 120.2(6) . . ?
C15 C14 Br2 118.7(5) . . ?
C13 C14 Br2 121.4(5) . . ?
C13 C14 C15 119.9(6) . . ?
N1 C5 C6 113.7(5) . . ?
N1 C5 C4 123.3(6) . . ?
C4 C5 C6 123.0(6) . . ?
N2 C6 C5 117.3(5) . . ?
N2 C6 H6 121.3 . . ?
C5 C6 H6 121.3 . . ?
C2 C3 H3 121.3 . . ?
C4 C3 C2 117.5(6) . . ?
C4 C3 H3 121.3 . . ?
N6 C17 S2 178.3(6) . . ?
N3 C10 H10 121.0 . . ?
N3 C10 C11 117.9(6) . . ?
C11 C10 H10 121.0 . . ?
C5 C4 H4 120.2 . . ?
C3 C4 C5 119.7(6) . . ?
C3 C4 H4 120.2 . . ?
C14 C13 H13 121.2 . . ?
C12 C13 C14 117.5(6) . . ?
C12 C13 H13 121.2 . . ?
N2 C7 H7A 108.7 . . ?
N2 C7 H7B 108.7 . . ?
N2 C7 C8 114.0(5) . . ?
H7A C7 H7B 107.6 . . ?
C8 C7 H7A 108.7 . . ?
C8 C7 H7B 108.7 . . ?
N4 C11 C10 113.7(6) . . ?
N4 C11 C12 123.2(7) . . ?
C12 C11 C10 122.9(6) . . ?
N3 C9 H9A 109.7 . . ?
N3 C9 H9B 109.7 . . ?
N3 C9 C8 109.9(5) . . ?
H9A C9 H9B 108.2 . . ?
C8 C9 H9A 109.7 . . ?
C8 C9 H9B 109.7 . . ?
C7 C8 C9 111.9(6) . . ?
C7 C8 H8A 109.2 . . ?
C7 C8 H8B 109.2 . . ?
C9 C8 H8A 109.2 . . ?
C9 C8 H8B 109.2 . . ?
H8A C8 H8B 107.9 . . ?
C13 C12 C11 119.7(7) . . ?
C13 C12 H12 120.2 . . ?
C11 C12 H12 120.2 . . ?

loop_
_geom_bond_atom_site_label_1
_geom_bond_atom_site_label_2
_geom_bond_distance
_geom_bond_site_symmetry_2
_geom_bond_publ_flag
Br1 C2 1.885(6) . ?
Br2 C14 1.885(6) . ?
Fe1 N5 1.944(5) . ?
Fe1 N1 2.050(5) . ?
Fe1 N4 2.055(5) . ?
Fe1 N2 1.954(5) . ?
Fe1 N3 1.936(5) . ?
Fe1 N6 1.931(5) . ?
S1 C16 1.643(7) . ?
S2 C17 1.640(7) . ?
N5 C16 1.158(9) . ?
N1 C1 1.325(8) . ?
N1 C5 1.365(7) . ?
N4 C15 1.324(8) . ?
N4 C11 1.366(8) . ?
N2 C6 1.271(8) . ?
N2 C7 1.484(8) . ?
N3 C10 1.273(9) . ?
N3 C9 1.466(8) . ?
N6 C17 1.161(8) . ?
C15 H15 0.9300 . ?
C15 C14 1.390(8) . ?
C1 H1 0.9300 . ?
C1 C2 1.403(9) . ?
C2 C3 1.383(8) . ?
C14 C13 1.384(9) . ?
C5 C6 1.446(9) . ?
C5 C4 1.384(9) . ?
C6 H6 0.9300 . ?
C3 H3 0.9300 . ?
C3 C4 1.371(9) . ?
C10 H10 0.9300 . ?
C10 C11 1.440(10) . ?
C4 H4 0.9300 . ?
C13 H13 0.9300 . ?
C13 C12 1.373(11) . ?
C7 H7A 0.9700 . ?
C7 H7B 0.9700 . ?
C7 C8 1.502(9) . ?
C11 C12 1.374(10) . ?
C9 H9A 0.9700 . ?
C9 H9B 0.9700 . ?
C9 C8 1.524(10) . ?
C8 H8A 0.9700 . ?
C8 H8B 0.9700 . ?
C12 H12 0.9300 . ?

loop_
_geom_torsion_atom_site_label_1
_geom_torsion_atom_site_label_2
_geom_torsion_atom_site_label_3
_geom_torsion_atom_site_label_4
_geom_torsion
_geom_torsion_site_symmetry_1
_geom_torsion_site_symmetry_2
_geom_torsion_site_symmetry_3
_geom_torsion_site_symmetry_4
_geom_torsion_publ_flag
Br1 C2 C3 C4 179.6(5) . . . . ?
Br2 C14 C13 C12 179.1(6) . . . . ?
Fe1 N1 C1 C2 -174.1(4) . . . . ?
Fe1 N1 C5 C6 -5.7(6) . . . . ?
Fe1 N1 C5 C4 173.6(5) . . . . ?
Fe1 N4 C15 C14 179.0(4) . . . . ?
Fe1 N4 C11 C10 1.3(7) . . . . ?
Fe1 N4 C11 C12 177.7(6) . . . . ?
Fe1 N2 C6 C5 -0.9(8) . . . . ?
Fe1 N2 C7 C8 -13.1(8) . . . . ?
Fe1 N3 C10 C11 -1.0(9) . . . . ?
Fe1 N3 C9 C8 44.6(8) . . . . ?
N1 C1 C2 Br1 -178.6(4) . . . . ?
N1 C1 C2 C3 1.9(9) . . . . ?
N1 C5 C6 N2 4.6(8) . . . . ?
N1 C5 C4 C3 1.8(10) . . . . ?
N4 C15 C14 Br2 -177.1(5) . . . . ?
N4 C15 C14 C13 5.0(10) . . . . ?
N4 C11 C12 C13 2.4(12) . . . . ?
N2 C7 C8 C9 58.2(7) . . . . ?
N3 C10 C11 N4 -0.3(10) . . . . ?
N3 C10 C11 C12 -176.7(7) . . . . ?
N3 C9 C8 C7 -74.9(7) . . . . ?
C15 N4 C11 C10 -177.1(6) . . . . ?
C15 N4 C11 C12 -0.7(10) . . . . ?
C15 C14 C13 C12 -3.1(10) . . . . ?
C1 N1 C5 C6 179.9(5) . . . . ?
C1 N1 C5 C4 -0.8(9) . . . . ?
C1 C2 C3 C4 -0.9(9) . . . . ?
C2 C3 C4 C5 -0.8(10) . . . . ?
C14 C13 C12 C11 -0.4(11) . . . . ?
C5 N1 C1 C2 -1.0(8) . . . . ?
C6 N2 C7 C8 162.2(6) . . . . ?
C6 C5 C4 C3 -179.0(6) . . . . ?
C10 N3 C9 C8 -138.0(7) . . . . ?
C10 C11 C12 C13 178.5(7) . . . . ?
C4 C5 C6 N2 -174.7(6) . . . . ?
C7 N2 C6 C5 -176.7(5) . . . . ?
C11 N4 C15 C14 -3.0(9) . . . . ?
C9 N3 C10 C11 -178.6(6) . . . . ?

loop_
_exptl_oxdiff_crystal_face_indexfrac_h
_exptl_oxdiff_crystal_face_indexfrac_k
_exptl_oxdiff_crystal_face_indexfrac_l
_exptl_oxdiff_crystal_face_x
_exptl_oxdiff_crystal_face_y
_exptl_oxdiff_crystal_face_z
5.3567 -0.5308 -0.0763 -0.2778 0.9370 -0.2118
-5.3563 0.4978 -0.1032 0.2762 -0.9319 0.2352
0.0857 1.3661 7.4921 0.0611 -0.1957 -0.9788
0.2528 -1.3975 -7.4853 -0.0786 0.2546 0.9638
0.2203 -4.4124 4.4449 -0.6831 -0.2049 -0.7010
-1.4262 -4.6561 -6.8410 -0.4690 -0.1370 0.8725
0.1186 5.7040 -2.9415 0.8218 0.2457 0.5141
1.3925 6.4043 5.4521 0.7316 0.2156 -0.6468
